data_2012607
loop_
_publ_author_name
'du Boulay, Douglas'
'Yamashita, Reiko'
'Ishizawa, Nobuo'

_publ_section_title
;
 Synchrotron X-ray study of orthorhombic Rb~3~Ta~5~O~14~ with a
 modified pyrochlore structure
;
_journal_issue 3
_journal_name_full 'Acta Crystallographica Section C'
_journal_page_first i40
_journal_page_last i44
_journal_paper_doi 10.1107/S010827010101890X
_journal_volume 58
_journal_year 2002
_chemical_formula_sum 'O14 Rb3 Ta5'
_chemical_formula_weight 1385.13
_space_group_IT_number 62
_symmetry_cell_setting orthorhombic
_symmetry_space_group_name_Hall '-P 2ac 2n'
_symmetry_space_group_name_H-M 'P n m a'
_cell_angle_alpha 90.000(9)
_cell_angle_beta 90.000(9)
_cell_angle_gamma 90.000(9)
_cell_formula_units_Z 8
_cell_length_a 7.3677(3)
_cell_length_b 14.7904(19)
_cell_length_c 25.379(3)
_cell_measurement_reflns_used 10
_cell_measurement_temperature 298
_cell_measurement_theta_max 43.80
_cell_measurement_theta_min 21.61
_cell_volume 2765.6(5)
_computing_cell_refinement 'Xtal LATCON (Hall, du Boulay & Olthof-Hazekamp, 2000)'
_computing_data_collection 'Diff14A (Vaalsta & Hester, 1997'
_computing_data_reduction 'Xtal DIFDAT SORTRF ABSORB ADDREF'
_computing_molecular_graphics 'ATOMS (Dowty, 1995) and Xtal ORTEP (Hall, du Boulay & Olthof-Hazekamp, 2000)'
_computing_publication_material 'Xtal BONDLA CIFIO (Hall, du Boulay & Olthof-Hazekamp, 2000)'
_computing_structure_refinement 'Xtal CRYLSQ (Hall, du Boulay & Olthof-Hazekamp, 2000)'
_computing_structure_solution 'SHELXS97 (Sheldrick, 1997)'
_diffrn_ambient_temperature 298
_diffrn_measurement_device_type Tsukuba-BL14A
_diffrn_measurement_method \w/2\q
_diffrn_radiation_type synchrotron
_diffrn_radiation_wavelength .8499
_diffrn_reflns_av_R_equivalents .053
_diffrn_reflns_av_sigmaI/netI .037
_diffrn_reflns_limit_h_max 13
_diffrn_reflns_limit_h_min -13
_diffrn_reflns_limit_k_max 26
_diffrn_reflns_limit_k_min -26
_diffrn_reflns_limit_l_max 45
_diffrn_reflns_limit_l_min 0
_diffrn_reflns_number 35705
_diffrn_reflns_reduction_process 'equatorial monochr Lp'
_diffrn_reflns_theta_max 50.01
_diffrn_reflns_theta_min 1.91
_diffrn_standards_decay_% 0
_diffrn_standards_interval_count 194
_diffrn_standards_number 6
_exptl_absorpt_coefficient_mu 62.9
_exptl_absorpt_correction_T_max .2195
_exptl_absorpt_correction_T_min .0926
_exptl_absorpt_correction_type analytical
_exptl_absorpt_process_details 'Xtal ABSORB'
_exptl_crystal_colour colourless
_exptl_crystal_density_diffrn 6.653
_exptl_crystal_density_method none
_exptl_crystal_description prism
_exptl_crystal_F_000 4704
_exptl_crystal_size_max .066
_exptl_crystal_size_mid .037
_exptl_crystal_size_min .036
_refine_diff_density_max 7.299
_refine_diff_density_min -8.465
_refine_ls_extinction_coef 323E1(8)
_refine_ls_extinction_expression 'Eq22 p292 "Cryst. Comp." Munksgaard 1970'
_refine_ls_extinction_method Zachariasen
_refine_ls_goodness_of_fit_all 3.244
_refine_ls_goodness_of_fit_ref 3.275
_refine_ls_hydrogen_treatment none
_refine_ls_matrix_type atomblock
_refine_ls_number_constraints 0
_refine_ls_number_parameters 219
_refine_ls_number_reflns 8498
_refine_ls_number_restraints 0
_refine_ls_R_factor_all .044
_refine_ls_R_factor_gt .043
_refine_ls_shift/su_max .002
_refine_ls_structure_factor_coef F
_refine_ls_weighting_scheme sigma
_refine_ls_wR_factor_all .047
_refine_ls_wR_factor_ref .047
_reflns_number_gt 8498
_reflns_number_total 8727
_reflns_threshold_expression F>0.00\s(F)
_cod_data_source_file ta1346.cif
_cod_data_source_block I
_cod_original_sg_symbol_Hall -p_2ac_2n
_cod_original_sg_symbol_H-M P_n_m_a
_cod_database_code 2012607
_cod_database_fobs_code 2012607

loop_
_symmetry_equiv_pos_as_xyz
+x,+y,+z
1/2-x,-y,1/2+z
1/2+x,1/2-y,1/2-z
-x,1/2+y,-z
-x,-y,-z
1/2+x,+y,1/2-z
1/2-x,1/2+y,1/2+z
+x,1/2-y,+z

loop_
_atom_site_label
_atom_site_fract_x
_atom_site_fract_y
_atom_site_fract_z
_atom_site_U_iso_or_equiv
_atom_site_adp_type
_atom_site_calc_flag
_atom_site_calc_attached_atom
_atom_site_occupancy
_atom_site_disorder_assembly
_atom_site_disorder_group
Ta1 .59012(5) .25000 .055516(12) .00847(11) Uani ? ? 1.00000 ? ?
Ta2 .56477(4) .75000 .056538(12) .00790(11) Uani ? ? 1.00000 ? ?
Ta3 .87054(3) .122947(14) .153044(9) .00797(8) Uani ? ? 1.00000 ? ?
Ta4 .86990(3) .619041(14) .143707(9) .00798(8) Uani ? ? 1.00000 ? ?
Ta5 .10701(4) .25000 .055358(12) .00766(11) Uani ? ? 1.00000 ? ?
Ta6 .08242(4) .75000 .061507(12) .00728(10) Uani ? ? 1.00000 ? ?
Ta7 .14177(3) .510800(15) .244574(9) .00820(8) Uani ? ? 1.00000 ? ?
Rb1 .3492(3) .25000 .20738(6) .0614(11) Uani ? ? 1.00000 ? ?
Rb2 .3772(2) .75000 .20607(6) .0434(7) Uani ? ? 1.00000 ? ?
Rb3 .77262(18) .48708(8) .01916(4) .0448(5) Uani ? ? 1.00000 ? ?
Rb4 .3709(2) .49714(10) .11782(4) .0570(7) Uani ? ? 1.00000 ? ?
O1 .8554(8) .25000 .0140(2) .009(2) Uani ? ? 1.00000 ? ?
O2 .8292(9) .75000 .0189(2) .010(2) Uani ? ? 1.00000 ? ?
O3 .6766(7) .1562(3) .10024(17) .0128(16) Uani ? ? 1.00000 ? ?
O4 .6557(7) .6541(3) .10003(19) .0142(17) Uani ? ? 1.00000 ? ?
O5 .3505(9) .25000 .0841(3) .014(2) Uani ? ? 1.00000 ? ?
O6 .3275(9) .75000 .0881(3) .014(2) Uani ? ? 1.00000 ? ?
O7 .0439(7) .1418(3) .08610(17) .0143(17) Uani ? ? 1.00000 ? ?
O8 .0340(7) .6249(3) .07541(17) .0127(16) Uani ? ? 1.00000 ? ?
O9 .9087(10) .25000 .1707(3) .014(2) Uani ? ? 1.00000 ? ?
O10 .9497(10) .75000 .1378(2) .011(2) Uani ? ? 1.00000 ? ?
O11 .7068(7) .0946(3) .20634(17) .0135(17) Uani ? ? 1.00000 ? ?
O12 .7142(7) .6091(3) .20344(17) .0130(16) Uani ? ? 1.00000 ? ?
O13 1.0823(6) .0851(3) .19225(17) .0113(15) Uani ? ? 1.00000 ? ?
O14 1.0809(6) .5991(3) .19004(17) .0118(16) Uani ? ? 1.00000 ? ?
O15 .4014(6) .5111(3) .22497(18) .0124(17) Uani ? ? 1.00000 ? ?
O16 .8478(7) .0015(2) .12222(18) .0104(16) Uani ? ? 1.00000 ? ?
O17 .5121(6) .1633(3) -.00075(16) .0119(16) Uani ? ? 1.00000 ? ?

loop_
_atom_site_aniso_label
_atom_site_aniso_U_11
_atom_site_aniso_U_22
_atom_site_aniso_U_33
_atom_site_aniso_U_12
_atom_site_aniso_U_13
_atom_site_aniso_U_23
Ta1 .00412(11) .01309(11) .00819(11) .00000 -.00125(10) .00000
Ta2 .00292(11) .01326(11) .00751(10) .00000 -.00061(9) .00000
Ta3 .00584(9) .00896(8) .00912(8) -.00045(6) -.00032(7) .00080(6)
Ta4 .00563(9) .00884(8) .00945(8) -.00037(6) -.00032(7) .00086(6)
Ta5 .00433(11) .01144(11) .00722(10) .00000 .00070(9) .00000
Ta6 .00347(11) .01085(10) .00752(10) .00000 .00033(9) .00000
Ta7 .00286(8) .01291(8) .00883(8) .00011(7) -.00047(7) .00035(7)
Rb1 .0707(13) .0767(12) .0368(7) .00000 -.0074(9) .00000
Rb2 .0410(8) .0501(7) .0392(7) .00000 .0011(7) .00000
Rb3 .0415(6) .0664(6) .0265(3) -.0166(5) -.0049(5) .0027(4)
Rb4 .0418(7) .1057(11) .0234(4) -.0116(6) .0050(5) -.0050(5)
O1 .005(2) .011(2) .010(2) .00000 .000(2) .00000
O2 .009(2) .012(2) .010(2) .00000 .000(2) .00000
O3 .0111(18) .0141(15) .0131(16) -.0007(15) -.0046(16) .0019(14)
O4 .0109(18) .0167(17) .0151(17) .0015(16) -.0037(17) .0044(15)
O5 .010(2) .017(2) .016(2) .00000 .001(2) .00000
O6 .006(2) .020(2) .016(2) .00000 -.003(2) .00000
O7 .014(2) .0180(17) .0111(15) -.0004(17) .0028(17) -.0022(15)
O8 .014(2) .0123(15) .0120(15) .0015(15) .0029(17) -.0001(13)
O9 .015(3) .010(2) .016(2) .00000 -.005(3) .00000
O10 .013(3) .0061(18) .014(2) .00000 -.001(2) .00000
O11 .016(2) .0109(14) .0138(16) .0002(15) .0055(17) .0020(13)
O12 .0113(18) .0151(16) .0125(16) -.0015(15) .0027(17) .0010(14)
O13 .0081(16) .0130(15) .0127(15) .0004(14) -.0023(15) .0030(13)
O14 .0070(16) .0144(15) .0139(16) -.0010(14) -.0040(15) .0034(14)
O15 .0035(16) .0237(19) .0100(15) -.0001(15) -.0026(15) -.0032(15)
O16 .012(2) .0092(14) .0095(15) .0028(13) -.0005(16) -.0001(11)
O17 .0063(16) .0166(17) .0128(15) -.0022(14) -.0026(16) .0001(13)

loop_
_atom_type_symbol
_atom_type_scat_dispersion_real
_atom_type_scat_dispersion_imag
_atom_type_scat_source
O .013 .008972 'Int Tables Vol IV Tables 2.2B and 2.3.1'
Rb -2.812 .547974 'Int Tables Vol IV Tables 2.2B and 2.3.1'
Ta -2.27 8.735 'Int Tables Vol IV Tables 2.2B and 2.3.1'

loop_
_geom_angle_atom_site_label_1
_geom_angle_atom_site_label_2
_geom_angle_atom_site_label_3
_geom_angle_site_symmetry_1
_geom_angle_site_symmetry_3
_geom_angle
O3 Ta1 O3 8 . 93.62(19)
O3 Ta1 O5 8 . 94.8(2)
O3 Ta1 O17 8 8 93.15(18)
O3 Ta1 O17 8 . 171.16(18)
O3 Ta1 O1 8 . 89.31(18)
O3 Ta1 O5 . . 94.8(2)
O3 Ta1 O17 . 8 171.16(18)
O3 Ta1 O17 . . 93.15(18)
O3 Ta1 O1 . . 89.31(18)
O5 Ta1 O17 . 8 90.3(2)
O5 Ta1 O17 . . 90.3(2)
O5 Ta1 O1 . . 174.1(3)
O17 Ta1 O17 8 . 79.57(18)
O17 Ta1 O1 8 . 85.10(17)
O17 Ta1 O1 . . 85.10(17)
O4 Ta2 O4 '8 565' . 95.4(2)
O4 Ta2 O6 '8 565' . 94.4(2)
O4 Ta2 O17 '8 565' '5 665' 91.85(19)
O4 Ta2 O17 '8 565' '4 655' 169.78(19)
O4 Ta2 O2 '8 565' . 86.57(18)
O4 Ta2 O6 . . 94.4(2)
O4 Ta2 O17 . '5 665' 169.78(19)
O4 Ta2 O17 . '4 655' 91.85(19)
O4 Ta2 O2 . . 86.57(18)
O6 Ta2 O17 . '5 665' 92.2(2)
O6 Ta2 O17 . '4 655' 92.2(2)
O6 Ta2 O2 . . 178.5(3)
O17 Ta2 O17 '5 665' '4 655' 80.11(18)
O17 Ta2 O2 '5 665' . 86.68(17)
O17 Ta2 O2 '4 655' . 86.68(17)
O11 Ta3 O13 . . 94.8(2)
O11 Ta3 O9 . . 98.3(2)
O11 Ta3 O16 . . 91.62(19)
O11 Ta3 O3 . . 94.5(2)
O11 Ta3 O7 . '1 655' 172.72(18)
O13 Ta3 O9 . . 92.6(2)
O13 Ta3 O16 . . 90.51(19)
O13 Ta3 O3 . . 169.39(18)
O13 Ta3 O7 . '1 655' 87.97(18)
O9 Ta3 O16 . . 169.4(2)
O9 Ta3 O3 . . 91.1(2)
O9 Ta3 O7 . '1 655' 88.3(2)
O16 Ta3 O3 . . 84.18(18)
O16 Ta3 O7 . '1 655' 81.62(18)
O3 Ta3 O7 . '1 655' 82.18(18)
O16 Ta4 O12 8 . 96.1(2)
O16 Ta4 O14 8 . 95.7(2)
O16 Ta4 O4 8 . 91.0(2)
O16 Ta4 O10 8 . 155.9(2)
O16 Ta4 O8 8 '1 655' 81.36(18)
O12 Ta4 O14 . . 89.4(2)
O12 Ta4 O4 . . 89.2(2)
O12 Ta4 O10 . . 107.9(2)
O12 Ta4 O8 . '1 655' 176.97(18)
O14 Ta4 O4 . . 173.25(18)
O14 Ta4 O10 . . 87.6(2)
O14 Ta4 O8 . '1 655' 92.52(18)
O4 Ta4 O10 . . 86.5(2)
O4 Ta4 O8 . '1 655' 89.22(19)
O10 Ta4 O8 . '1 655' 74.6(2)
O7 Ta5 O7 . 8 120.9(2)
O7 Ta5 O5 . . 94.25(18)
O7 Ta5 O2 . '4 645' 118.20(14)
O7 Ta5 O1 . '1 455' 89.37(17)
O7 Ta5 O5 8 . 94.25(18)
O7 Ta5 O2 8 '4 645' 118.20(14)
O7 Ta5 O1 8 '1 455' 89.37(17)
O5 Ta5 O2 . '4 645' 98.1(3)
O5 Ta5 O1 . '1 455' 172.6(3)
O2 Ta5 O1 '4 645' '1 455' 74.5(2)
O8 Ta6 O8 '8 565' . 149.7(2)
O8 Ta6 O6 '8 565' . 96.29(16)
O8 Ta6 O1 '8 565' '4 655' 102.84(13)
O8 Ta6 O2 '8 565' '1 455' 86.07(15)
O8 Ta6 O10 '8 565' '1 455' 75.63(13)
O8 Ta6 O6 . . 96.29(16)
O8 Ta6 O1 . '4 655' 102.84(13)
O8 Ta6 O2 . '1 455' 86.07(15)
O8 Ta6 O10 . '1 455' 75.63(13)
O6 Ta6 O1 . '4 655' 97.1(3)
O6 Ta6 O2 . '1 455' 170.4(3)
O6 Ta6 O10 . '1 455' 96.3(3)
O1 Ta6 O2 '4 655' '1 455' 73.3(2)
O1 Ta6 O10 '4 655' '1 455' 166.6(2)
O2 Ta6 O10 '1 455' '1 455' 93.3(2)
O15 Ta7 O14 '6 455' '1 455' 94.1(2)
O15 Ta7 O15 '6 455' . 171.00(19)
O15 Ta7 O13 '6 455' '8 455' 93.83(19)
O15 Ta7 O12 '6 455' '6 455' 88.8(2)
O15 Ta7 O11 '6 455' '3 455' 88.4(2)
O15 Ta7 Rb4 '6 455' . 141.17(14)
O14 Ta7 O15 '1 455' . 92.42(19)
O14 Ta7 O13 '1 455' '8 455' 87.33(18)
O14 Ta7 O12 '1 455' '6 455' 92.39(18)
O14 Ta7 O11 '1 455' '3 455' 172.18(18)
O14 Ta7 Rb4 '1 455' . 61.16(13)
O15 Ta7 O13 . '8 455' 92.66(19)
O15 Ta7 O12 . '6 455' 84.7(2)
O15 Ta7 O11 . '3 455' 85.9(2)
O15 Ta7 Rb4 . . 47.82(13)
O13 Ta7 O12 '8 455' '6 455' 177.35(19)
O13 Ta7 O11 '8 455' '3 455' 85.12(17)
O13 Ta7 Rb4 '8 455' . 58.20(13)
O12 Ta7 O11 '6 455' '3 455' 95.06(17)
O12 Ta7 Rb4 '6 455' . 119.43(13)
O11 Ta7 Rb4 '3 455' . 112.71(13)

loop_
_geom_bond_atom_site_label_1
_geom_bond_atom_site_label_2
_geom_bond_site_symmetry_1
_geom_bond_site_symmetry_2
_geom_bond_distance
_geom_bond_publ_flag
Ta1 O3 . 8_555 1.902(4) no
Ta1 O3 . . 1.902(4) y
Ta1 O5 . . 1.909(7) y
Ta1 O17 . 8_555 2.003(4) no
Ta1 O17 . . 2.003(4) y
Ta1 O1 . . 2.220(6) y
Ta2 O4 . 8_565 1.918(5) no
Ta2 O4 . . 1.918(5) y
Ta2 O6 . . 1.923(7) y
Ta2 O17 . 5_665 1.992(4) no
Ta2 O17 . 4_655 1.992(4) y
Ta2 O2 . . 2.170(6) y
Ta3 O11 . . 1.860(5) y
Ta3 O13 . . 1.934(4) y
Ta3 O9 . . 1.9519(18) y
Ta3 O16 . . 1.967(4) y
Ta3 O3 . . 2.020(5) y
Ta3 O7 . 1_655 2.144(5) y
Ta4 O16 . 8_555 1.871(4) y
Ta4 O12 . . 1.907(5) y
Ta4 O14 . . 1.972(4) y
Ta4 O4 . . 1.997(5) y
Ta4 O10 . . 2.030(2) y
Ta4 O8 . 1_655 2.115(5) y
Ta5 O7 . . 1.840(5) y
Ta5 O7 . 8_555 1.840(5) no
Ta5 O5 . . 1.937(7) y
Ta5 O2 . 4_645 1.941(6) y
Ta5 O1 . 1_455 2.130(6) y
Ta6 O8 . 8_565 1.917(4) no
Ta6 O8 . . 1.917(4) y
Ta6 O6 . . 1.928(7) y
Ta6 O1 . 4_655 1.971(6) y
Ta6 O2 . 1_455 2.157(6) y
Ta6 O10 . 1_455 2.168(6) y
Ta7 O15 . 6_455 1.932(5) y
Ta7 O14 . 1_455 1.955(4) y
Ta7 O15 . . 1.977(5) y
Ta7 O13 . 8_455 1.992(4) y
Ta7 O12 . 6_455 2.035(4) y
Ta7 O11 . 3_455 2.052(4) y
Ta7 Rb4 . . 3.6385(13) y
Rb1 O9 . 3_455 3.126(7) y
Rb1 O5 . . 3.128(7) y
Rb1 O13 . 8_455 3.156(5) no
Rb1 O13 . 1_455 3.156(5) y
Rb1 O11 . 6_455 3.343(4) no
Rb1 O11 . 3_455 3.343(4) y
Rb1 O9 . 1_455 3.377(8) y
Rb1 O11 . 8_555 3.496(5) no
Rb1 O11 . . 3.496(5) y
Rb1 O3 . 8_555 3.891(5) no
Rb1 O3 . . 3.891(5) y
Rb1 O15 . 8_555 3.906(5) no
Rb1 O15 . . 3.906(5) y
Rb1 O13 . 6_455 3.923(5) no
Rb1 O13 . 3_455 3.923(5) y
Rb1 O7 . 8_555 4.134(5) no
Rb1 O7 . . 4.134(5) y
Rb1 O9 . . 4.226(8) y
Rb1 Rb1 . 3_555 4.272(3) no
Rb1 Rb1 . 3_455 4.272(3) y
Rb1 Rb4 . 8_555 4.3072(17) no
Rb1 Rb4 . . 4.3072(17) y
Rb2 O6 . . 3.016(7) y
Rb2 O14 . 8_465 3.148(5) no
Rb2 O14 . 1_455 3.148(5) y
Rb2 O12 . 8_565 3.242(5) no
Rb2 O12 . . 3.242(5) y
Rb2 O12 . 6_455 3.325(5) no
Rb2 O12 . 3_465 3.325(5) y
Rb2 O15 . 8_565 3.571(5) no
Rb2 O15 . . 3.571(5) y
Rb2 O10 . 1_455 3.595(7) y
Rb2 O4 . 8_565 3.669(5) no
Rb2 O4 . . 3.669(5) y
Rb2 O14 . 6_455 3.766(5) no
Rb2 O14 . 3_465 3.766(5) y
Rb2 O10 . 3_465 3.999(6) y
Rb2 Rb2 . 3_465 4.306(2) no
Rb2 Rb2 . 3_565 4.306(2) y
Rb2 Rb4 . 8_565 4.3595(17) no
Rb2 Rb4 . . 4.3595(17) y
Rb3 O16 . 8_555 2.679(5) y
Rb3 O17 . 8_555 2.981(5) y
Rb3 O3 . 8_555 3.038(5) y
Rb3 O8 . 1_655 3.147(5) y
Rb3 O7 . 8_655 3.243(5) y
Rb3 O8 . 5_665 3.245(5) y
Rb3 O4 . . 3.325(5) y
Rb3 O17 . 4_655 3.378(5) y
Rb3 Rb3 . 5_765 3.5097(19) y
Rb3 O1 . . 3.5615(16) y
Rb3 Rb4 . 5_665 3.6412(16) y
Rb3 O7 . 4_655 3.768(5) y
Rb3 Rb4 . . 3.8796(18) y
Rb3 O2 . . 3.9110(15) y
Rb3 Rb3 . 5_665 4.1508(19) y
Rb3 Rb4 . 1_655 5.072(2) y
Rb4 O15 . . 2.736(5) y
Rb4 O13 . 8_455 3.093(5) y
Rb4 O4 . . 3.162(5) y
Rb4 O14 . 1_455 3.193(5) y
Rb4 O3 . 8_555 3.228(5) y
Rb4 O7 . 8_555 3.267(5) y
Rb4 O8 . . 3.300(5) y
Rb4 O16 . 8_555 3.515(5) y
Rb4 O11 . 8_555 3.607(5) y
Rb4 O12 . . 3.723(5) y
Rb4 O5 . . 3.757(2) y
Rb4 O6 . . 3.829(2) y
Rb4 O16 . 8_455 3.856(5) y
Rb4 O17 . 4_655 3.951(4) y
Rb4 O17 . 8_555 3.971(4) y
